data_7237153
loop_
_publ_author_name
'Cepeda, Javier'
'P\'erez-Mendoza, Manuel'
'Calahorro, Antonio J.'
'Casati, Nicola'
'Seco, Jos\'e Manuel'
'Aragones-Anglada, Marta'
'Moghadam, Peyman Z.'
'Fairen-Jimenez, David'
'Rodr\'iguez-Di\'eguez, Antonio'

_publ_section_title
;
 Modulation of pore shape and adsorption selectivity by ligand
 functionalization in a series of &#x201C;rob&#x201D;-like flexible
 metal--organic frameworks
;
_journal_issue 36
_journal_name_full 'Journal of Materials Chemistry A'
_journal_page_first 17409
_journal_paper_doi 10.1039/C8TA04316G
_journal_volume 6
_journal_year 2018
_chemical_formula_moiety 'C22 H20 Cu2 N4 O7, 4(H2 O)'
_chemical_formula_sum 'C22 H28 Cu2 N4 O13'
_chemical_formula_weight 683.56
_chemical_name_systematic
'poly-{[(mu-2,5-bis(4-pyridyl)-1,3,4-oxadiazole)-kN,N')bis(mu4-glutarato-kO:kO':kO'':kO''')dicopper(II)] tetrahydrate}'
_space_group_crystal_system monoclinic
_space_group_IT_number 15
_space_group_name_Hall '-C 2yc'
_space_group_name_H-M_alt 'C 1 2/c 1'
_atom_sites_solution_hydrogens mixed
_atom_sites_solution_primary direct
_atom_sites_solution_secondary difmap
_audit_creation_method SHELXL-2014
_audit_update_record
;
2018-04-10 deposited with the CCDC.
2018-08-08 downloaded from the CCDC.
;
_cell_angle_alpha 90
_cell_angle_beta 104.82(1)
_cell_angle_gamma 90
_cell_formula_units_Z 4
_cell_length_a 26.9173(1)
_cell_length_b 12.987(1)
_cell_length_c 8.574(1)
_cell_measurement_reflns_used 34817
_cell_measurement_temperature 100(2)
_cell_measurement_theta_max 28.767
_cell_measurement_theta_min 2.824
_cell_volume 2897.5(4)
_computing_cell_refinement 'Bruker SAINT'
_computing_data_collection 'Bruker APEX2'
_computing_data_reduction 'Bruker SAINT'
_computing_molecular_graphics 'Bruker SHELXTL'
_computing_publication_material 'Bruker SHELXTL'
_computing_structure_refinement 'SHELXL-2014 (Sheldrick, 2014)'
_computing_structure_solution 'SHELXS-97 (Sheldrick 2008)'
_diffrn_ambient_temperature 100(2)
_diffrn_measured_fraction_theta_full 0.999
_diffrn_measured_fraction_theta_max 0.997
_diffrn_measurement_device_type 'Bruker APEX-II CCD'
_diffrn_measurement_method '\f and \w scans'
_diffrn_radiation_monochromator graphite
_diffrn_radiation_source 'fine-focus sealed tube'
_diffrn_radiation_type MoK\a
_diffrn_radiation_wavelength 0.71073
_diffrn_reflns_av_R_equivalents 0.0884
_diffrn_reflns_av_unetI/netI 0.0590
_diffrn_reflns_Laue_measured_fraction_full 0.999
_diffrn_reflns_Laue_measured_fraction_max 0.997
_diffrn_reflns_limit_h_max 36
_diffrn_reflns_limit_h_min -36
_diffrn_reflns_limit_k_max 17
_diffrn_reflns_limit_k_min -17
_diffrn_reflns_limit_l_max 10
_diffrn_reflns_limit_l_min -11
_diffrn_reflns_number 34809
_diffrn_reflns_point_group_measured_fraction_full 0.999
_diffrn_reflns_point_group_measured_fraction_max 0.997
_diffrn_reflns_theta_full 25.242
_diffrn_reflns_theta_max 28.767
_diffrn_reflns_theta_min 2.851
_exptl_absorpt_coefficient_mu 1.537
_exptl_absorpt_correction_T_max 0.865
_exptl_absorpt_correction_T_min 0.789
_exptl_absorpt_correction_type numerical
_exptl_absorpt_process_details
;
CrysAlisPro, Agilent Technologies,
Version 1.171.35.15 (release 03-08-2011 CrysAlis171 .NET)
(compiled Aug  3 2011,13:03:54)
Analytical numeric absorption correction using a multifaceted crystal
model based on expressions derived by R.C. Clark & J.S. Reid.
(Clark, R. C. & Reid, J. S. (1995). Acta Cryst. A51, 887-897)
;
_exptl_crystal_colour 'light green'
_exptl_crystal_density_diffrn 1.567
_exptl_crystal_density_method none
_exptl_crystal_description prismatic
_exptl_crystal_F_000 1400
_exptl_crystal_preparation adsorption
_exptl_crystal_size_max 0.20
_exptl_crystal_size_mid 0.13
_exptl_crystal_size_min 0.09
_platon_squeeze_details
;
TITL shelx     C 2/c        R = 0.05
CELL   26.9173   12.9871    8.5739     90.00    104.82     90.00
SPGR C2/c
# Solvent Accessible Volume =       804
# Electrons Found in S.A.V. =       134
# Note: Atoms in Void are Labelled as Cxxx and Qxxx for all Others
C101 0.046 0.411 0.839 !       1.03 eA-3
C102 1.001 0.498 0.163 !       0.91 eA-3
C103 0.525 0.048 0.344 !       0.86 eA-3
C104 0.984 0.466 0.716 !       0.84 eA-3
C105 0.538 0.015 0.880 !       0.83 eA-3
C106 0.986 0.451 0.409 !       0.80 eA-3
C107 0.953 0.420 0.154 !       0.80 eA-3
C108 0.525 0.076 0.907 !       0.79 eA-3
C109 0.448 0.078 0.475 !       0.78 eA-3
C110 0.468 0.118 0.429 !       0.78 eA-3
C111 0.405 0.097 0.975 !       0.77 eA-3
C112 0.513 0.064-0.010 !       0.76 eA-3
Q113 0.868 0.221 0.119 !       0.76 eA-3
C114 0.011 0.327 0.215 !       0.75 eA-3
C115 0.017 0.333 0.749 !       0.75 eA-3
C116 0.509 0.062 0.066 !       0.74 eA-3
C117 0.961 0.500 0.535 !       0.74 eA-3
C118 0.477 0.112 0.065 !       0.74 eA-3
C119 0.524 0.034 0.063 !       0.73 eA-3
C120 0.436 0.079 0.752 !       0.73 eA-3
Q121 0.758 0.365 0.814 !       0.73 eA-3
Q122 0.704 0.220 0.500 !       0.73 eA-3
C123 0.445 0.172 0.186 !       0.73 eA-3
C124 0.511 0.091 0.343 !       0.72 eA-3
C125 0.954 0.444 0.843 !       0.72 eA-3
C126 0.436 0.091 0.566 !       0.72 eA-3
Q127 0.352 0.338 0.688 !       0.71 eA-3
C128 0.981 0.618 0.247 !       0.71 eA-3
Q129 0.884 0.084 0.716 !       0.71 eA-3
C130 0.477 0.064-0.005 !       0.71 eA-3
C131 0.059 0.410 0.035 !       0.70 eA-3
C132 0.514 0.118 0.820 !       0.70 eA-3
C133 0.492 0.128 0.867 !       0.70 eA-3
C134 0.032 0.334 0.881 !       0.70 eA-3
C135 0.462 0.108 0.907 !       0.70 eA-3
Q136 0.772 0.484 0.783 !       0.69 eA-3
C137 0.930 0.342 0.606 !       0.69 eA-3
Q138 0.430 0.422 0.410 !       0.69 eA-3
C139 0.011 0.455 0.285 !       0.69 eA-3
C140 0.025 0.326 0.153 !       0.69 eA-3
Q141 0.414 0.424 0.165 !       0.69 eA-3
Q142 0.960 0.203 0.937 !       0.69 eA-3
C143 0.078 0.386 0.367 !       0.68 eA-3
C144 0.954 0.449 0.740 !       0.68 eA-3
C145 0.497 0.122-0.001 !       0.67 eA-3
C146 0.953 0.391 0.277 !       0.67 eA-3
Q147 0.142 0.253 0.064 !       0.67 eA-3
C148 0.530 0.124 0.179 !       0.66 eA-3
Q149 0.749 0.441 0.028 !       0.66 eA-3
Q150 0.368 0.078 0.221 !       0.65 eA-3
Q151 0.516 0.439 0.412 !       0.65 eA-3
Q152 0.907 0.345 0.882 !       0.65 eA-3
Q153 0.680 0.078 0.878 !       0.65 eA-3
Q154 0.711 0.184 0.431 !       0.65 eA-3
Q155 0.884 0.122 0.463 !       0.65 eA-3
Q156 0.726 0.484-0.006 !       0.65 eA-3
C157 0.586 0.079 0.147 !       0.65 eA-3
Q158 0.149 0.285 0.343 !       0.65 eA-3
Q159 0.752 0.296 0.843 !       0.64 eA-3
Q160 0.219 0.357 0.878 !       0.64 eA-3
Q161 0.843 0.271 0.253 !       0.64 eA-3
Q162 0.242 0.014 0.407 !       0.64 eA-3
Q163 0.734 0.061 0.030 !       0.64 eA-3
Q164 0.210 0.471 0.125 !       0.63 eA-3
Q165 0.649 0.343 0.689 !       0.63 eA-3
Q166 0.525 0.332 0.269 !       0.63 eA-3
Q167 0.757 0.183 0.276 !       0.63 eA-3
Q168 0.610 0.171 0.224 !       0.63 eA-3
Q169 0.711 0.107 0.064 !       0.63 eA-3
Q170 0.639 0.264 0.667 !       0.63 eA-3
C171 0.569 0.030 0.001 !       0.62 eA-3
Q172 0.842 0.311 0.037 !       0.62 eA-3
Q173 0.507 0.450 0.587 !       0.62 eA-3
C174 0.938 0.504 0.811 !       0.62 eA-3
Q175 0.758 0.441 0.658 !       0.62 eA-3
Q176 0.736 0.326 0.373 !       0.61 eA-3
Q177 0.602 0.061 0.432 !       0.61 eA-3
Q178 0.132 0.422 0.501 !       0.61 eA-3
C179 0.564 0.092 0.249 !       0.61 eA-3
C180 0.469 0.032 0.341 !       0.61 eA-3
Q181 0.150 0.097 0.248 !       0.61 eA-3
Q182 0.195 0.468 0.750 !       0.60 eA-3
Q183 0.986 0.155 0.277 !       0.60 eA-3
C184 0.094 0.433 0.471 !       0.60 eA-3
Q185 0.874 0.502 0.035 !       0.60 eA-3
Q186 0.766 0.065 0.874 !       0.60 eA-3
C187 0.430 0.070 0.061 !       0.60 eA-3
C188 0.464 0.173 0.032 !       0.60 eA-3
Q189 0.064 0.166 0.399 !       0.60 eA-3
Q190 0.212 0.035 0.896 !       0.59 eA-3
Q191 0.852 0.645 0.659 !       0.59 eA-3
Q192 0.352 0.145 0.659 !       0.59 eA-3
Q193 0.608 0.107 0.716 !       0.59 eA-3
Q194 0.378 0.358 0.276 !       0.59 eA-3
C195 0.437 0.014 0.417 !       0.59 eA-3
C196 0.008 0.510 0.478 !       0.59 eA-3
Q197 0.025 0.297 0.318 !       0.59 eA-3
Q198 0.406 0.139 0.566 !       0.59 eA-3
Q199 0.788 0.084 0.381 !       0.59 eA-3
;
_refine_diff_density_max 0.388
_refine_diff_density_min -0.552
_refine_diff_density_rms 0.088
_refine_ls_extinction_method none
_refine_ls_goodness_of_fit_ref 1.089
_refine_ls_hydrogen_treatment constr
_refine_ls_matrix_type full
_refine_ls_number_parameters 168
_refine_ls_number_reflns 3755
_refine_ls_number_restraints 0
_refine_ls_restrained_S_all 1.089
_refine_ls_R_factor_all 0.0741
_refine_ls_R_factor_gt 0.0445
_refine_ls_shift/su_max 0.001
_refine_ls_shift/su_mean 0.000
_refine_ls_structure_factor_coef Fsqd
_refine_ls_weighting_details 'w=1/[\s^2^(Fo^2^)+(0.0459P)^2^+0.6035P] where P=(Fo^2^+2Fc^2^)/3'
_refine_ls_weighting_scheme calc
_refine_ls_wR_factor_gt 0.0905
_refine_ls_wR_factor_ref 0.0969
_reflns_Friedel_coverage 0.000
_reflns_number_gt 2743
_reflns_number_total 3755
_reflns_threshold_expression 'I > 2\s(I)'
_cod_data_source_file c8ta04316g2.cif
_cod_data_source_block GR-MOF-5
_cod_original_cell_volume 2897.5(3)
_cod_original_sg_symbol_H-M 'C 2/c'
_cod_database_code 7237153
_shelx_space_group_comment
;
The symmetry employed for this shelxl refinement is uniquely defined
by the following loop, which should always be used as a source of
symmetry information in preference to the above space-group names.
They are only intended as comments.
;
_platon_squeeze_void_probe_radius 1.20
_shelxl_version_number 2014-3

loop_
_space_group_symop_operation_xyz
'x, y, z'
'-x, y, -z+1/2'
'x+1/2, y+1/2, z'
'-x+1/2, y+1/2, -z+1/2'
'-x, -y, -z'
'x, -y, z-1/2'
'-x+1/2, -y+1/2, -z'
'x+1/2, -y+1/2, z-1/2'

loop_
_atom_site_label
_atom_site_type_symbol
_atom_site_fract_x
_atom_site_fract_y
_atom_site_fract_z
_atom_site_U_iso_or_equiv
_atom_site_adp_type
_atom_site_occupancy
_atom_site_site_symmetry_order
_atom_site_calc_flag
_atom_site_refinement_flags_posn
_atom_site_refinement_flags_adp
_atom_site_refinement_flags_occupancy
Cu1 Cu 0.79112(2) 0.20256(2) 0.58488(3) 0.01656(11) Uani 1 1 d . . .
C1A C 0.88869(10) 0.1888(2) 0.8603(3) 0.0237(6) Uani 1 1 d . . .
H1A H 0.8874 0.2595 0.8420 0.028 Uiso 1 1 calc R U .
C3B C 0.78969(11) 0.42373(19) 0.5971(3) 0.0205(6) Uani 1 1 d . . .
C2A C 0.92626(10) 0.1518(2) 0.9878(3) 0.0235(6) Uani 1 1 d . . .
H2A H 0.9498 0.1961 1.0535 0.028 Uiso 1 1 calc R U .
C4B C 0.81370(12) 0.5239(2) 0.6647(3) 0.0285(6) Uani 1 1 d . . .
H4B1 H 0.8507 0.5146 0.6982 0.034 Uiso 1 1 calc R U .
H4B2 H 0.8023 0.5399 0.7604 0.034 Uiso 1 1 calc R U .
C3A C 0.92818(9) 0.0464(2) 1.0158(3) 0.0185(5) Uani 1 1 d . . .
C5B C 0.80203(11) 0.6159(2) 0.5510(3) 0.0255(6) Uani 1 1 d . . .
H5B1 H 0.7653 0.6189 0.5021 0.031 Uiso 1 1 calc R U .
H5B2 H 0.8192 0.6067 0.4652 0.031 Uiso 1 1 calc R U .
C4A C 0.89193(10) -0.0167(2) 0.9157(3) 0.0211(6) Uani 1 1 d . . .
H4A H 0.8922 -0.0875 0.9319 0.025 Uiso 1 1 calc R U .
C6B C 0.81947(12) 0.7173(2) 0.6374(3) 0.0266(6) Uani 1 1 d . . .
H6B1 H 0.8564 0.7154 0.6817 0.032 Uiso 1 1 calc R U .
H6B2 H 0.8117 0.7731 0.5598 0.032 Uiso 1 1 calc R U .
C5A C 0.85553(10) 0.0285(2) 0.7915(3) 0.0200(6) Uani 1 1 d . . .
H5A H 0.8308 -0.0134 0.7256 0.024 Uiso 1 1 calc R U .
C7B C 0.79413(10) 0.73861(19) 0.7714(3) 0.0187(5) Uani 1 1 d . . .
C6A C 0.96813(9) 0.00201(19) 1.1476(3) 0.0170(5) Uani 1 1 d . . .
N1A N 0.85400(8) 0.13007(16) 0.7610(2) 0.0187(5) Uani 1 1 d . . .
N2A N 0.97887(8) -0.09340(17) 1.1815(2) 0.0218(5) Uani 1 1 d . . .
O1A O 1.0000 0.06746(19) 1.2500 0.0201(6) Uani 1 2 d S T P
O1B O 0.81573(7) 0.34393(14) 0.6437(2) 0.0266(4) Uani 1 1 d . . .
O2B O 0.74531(8) 0.42483(13) 0.5025(2) 0.0274(4) Uani 1 1 d . . .
O8B O 0.81980(7) 0.78511(15) 0.8955(2) 0.0291(5) Uani 1 1 d . . .
O9B O 0.74895(7) 0.70765(14) 0.7515(2) 0.0251(4) Uani 1 1 d . . .

loop_
_atom_site_aniso_label
_atom_site_aniso_U_11
_atom_site_aniso_U_22
_atom_site_aniso_U_33
_atom_site_aniso_U_23
_atom_site_aniso_U_13
_atom_site_aniso_U_12
Cu1 0.01998(17) 0.01308(16) 0.01392(16) 0.00117(13) -0.00064(12) 0.00247(13)
C1A 0.0228(14) 0.0172(13) 0.0263(14) 0.0015(11) -0.0023(11) 0.0025(11)
C3B 0.0306(15) 0.0159(12) 0.0138(13) -0.0018(10) 0.0036(11) -0.0009(12)
C2A 0.0201(13) 0.0218(14) 0.0233(14) -0.0029(11) -0.0041(11) -0.0009(11)
C4B 0.0357(17) 0.0207(14) 0.0254(15) -0.0018(12) 0.0009(13) -0.0004(13)
C3A 0.0139(12) 0.0267(14) 0.0141(13) 0.0027(10) 0.0019(10) 0.0005(11)
C5B 0.0373(17) 0.0198(14) 0.0186(14) -0.0002(11) 0.0058(12) -0.0016(12)
C4A 0.0200(13) 0.0194(13) 0.0196(13) 0.0032(11) -0.0025(11) -0.0018(11)
C6B 0.0370(16) 0.0201(14) 0.0230(14) 0.0011(11) 0.0082(13) -0.0040(12)
C5A 0.0183(13) 0.0198(13) 0.0183(13) 0.0014(10) -0.0020(10) -0.0022(11)
C7B 0.0230(14) 0.0146(12) 0.0168(13) 0.0018(10) 0.0020(11) -0.0024(11)
C6A 0.0128(12) 0.0253(14) 0.0126(12) -0.0018(10) 0.0030(10) -0.0019(10)
N1A 0.0183(11) 0.0185(11) 0.0176(11) 0.0011(9) 0.0019(9) 0.0025(9)
N2A 0.0191(12) 0.0263(12) 0.0164(11) 0.0011(9) -0.0019(9) -0.0003(9)
O1A 0.0167(13) 0.0254(14) 0.0133(12) 0.000 -0.0050(10) 0.000
O1B 0.0284(11) 0.0146(9) 0.0310(11) 0.0016(8) -0.0029(9) -0.0014(8)
O2B 0.0330(11) 0.0147(10) 0.0264(10) -0.0012(8) -0.0072(9) 0.0025(8)
O8B 0.0306(11) 0.0339(11) 0.0236(10) -0.0076(9) 0.0083(9) -0.0140(9)
O9B 0.0247(10) 0.0316(11) 0.0180(9) -0.0046(8) 0.0035(8) -0.0034(9)

loop_
_atom_type_symbol
_atom_type_description
_atom_type_scat_dispersion_real
_atom_type_scat_dispersion_imag
_atom_type_scat_source
C C 0.0033 0.0016 'International Tables Vol C Tables 4.2.6.8 and 6.1.1.4'
H H 0.0000 0.0000 'International Tables Vol C Tables 4.2.6.8 and 6.1.1.4'
N N 0.0061 0.0033 'International Tables Vol C Tables 4.2.6.8 and 6.1.1.4'
O O 0.0106 0.0060 'International Tables Vol C Tables 4.2.6.8 and 6.1.1.4'
Cu Cu 0.3201 1.2651 'International Tables Vol C Tables 4.2.6.8 and 6.1.1.4'

loop_
_geom_angle_atom_site_label_1
_geom_angle_atom_site_label_2
_geom_angle_atom_site_label_3
_geom_angle
_geom_angle_site_symmetry_1
_geom_angle_site_symmetry_3
O2B Cu1 O1B 168.57(8) 7_656 .
O2B Cu1 O8B 90.96(8) 7_656 6_565
O1B Cu1 O8B 87.60(8) . 6_565
O2B Cu1 O9B 89.38(8) 7_656 4_646
O1B Cu1 O9B 89.78(8) . 4_646
O8B Cu1 O9B 168.41(7) 6_565 4_646
O2B Cu1 N1A 97.11(8) 7_656 .
O1B Cu1 N1A 94.28(8) . .
O8B Cu1 N1A 101.98(8) 6_565 .
O9B Cu1 N1A 89.47(8) 4_646 .
O2B Cu1 Cu1 85.20(5) 7_656 7_656
O1B Cu1 Cu1 83.41(5) . 7_656
O8B Cu1 Cu1 87.57(6) 6_565 7_656
O9B Cu1 Cu1 80.91(5) 4_646 7_656
N1A Cu1 Cu1 170.10(6) . 7_656
N1A C1A C2A 124.2(2) . .
O1B C3B O2B 125.0(2) . .
O1B C3B C4B 116.2(2) . .
O2B C3B C4B 118.8(2) . .
C1A C2A C3A 118.0(2) . .
C3B C4B C5B 115.8(2) . .
C2A C3A C4A 119.0(2) . .
C2A C3A C6A 120.6(2) . .
C4A C3A C6A 120.4(2) . .
C4B C5B C6B 112.3(2) . .
C5A C4A C3A 118.2(2) . .
C7B C6B C5B 112.8(2) . .
N1A C5A C4A 123.2(2) . .
O9B C7B O8B 124.8(2) . .
O9B C7B C6B 116.9(2) . .
O8B C7B C6B 118.3(2) . .
N2A C6A O1A 112.8(2) . .
N2A C6A C3A 129.1(2) . .
O1A C6A C3A 118.1(2) . .
C1A N1A C5A 117.2(2) . .
C1A N1A Cu1 119.36(17) . .
C5A N1A Cu1 122.68(17) . .
C6A N2A N2A 105.92(14) . 2_757
C6A O1A C6A 102.5(3) . 2_757
C3B O1B Cu1 124.21(17) . .
C3B O2B Cu1 122.17(16) . 7_656
C7B O8B Cu1 119.11(17) . 6_566
C7B O9B Cu1 127.02(17) . 4_656

loop_
_geom_bond_atom_site_label_1
_geom_bond_atom_site_label_2
_geom_bond_distance
_geom_bond_site_symmetry_2
Cu1 O2B 1.9708(18) 7_656
Cu1 O1B 1.9730(18) .
Cu1 O8B 1.9744(18) 6_565
Cu1 O9B 1.9771(18) 4_646
Cu1 N1A 2.174(2) .
Cu1 Cu1 2.6244(6) 7_656
C1A N1A 1.331(3) .
C1A C2A 1.372(4) .
C3B O1B 1.258(3) .
C3B O2B 1.261(3) .
C3B C4B 1.501(4) .
C2A C3A 1.389(4) .
C4B C5B 1.524(4) .
C3A C4A 1.390(3) .
C3A C6A 1.464(3) .
C5B C6B 1.524(4) .
C4A C5A 1.380(3) .
C6B C7B 1.504(4) .
C5A N1A 1.343(3) .
C7B O9B 1.250(3) .
C7B O8B 1.265(3) .
C6A N2A 1.289(3) .
C6A O1A 1.358(3) .
N2A N2A 1.411(4) 2_757
O1A C6A 1.358(3) 2_757
O2B Cu1 1.9708(18) 7_656
O8B Cu1 1.9743(18) 6_566
O9B Cu1 1.9771(18) 4_656

loop_
_platon_squeeze_void_nr
_platon_squeeze_void_average_x
_platon_squeeze_void_average_y
_platon_squeeze_void_average_z
_platon_squeeze_void_volume
_platon_squeeze_void_count_electrons
_platon_squeeze_void_content
1 0.000 0.500 -0.026 402 68 ' '
2 0.500 0.000 0.067 402 68 ' '
